data_7023509
loop_
_publ_author_name
'Bozic-Weber, Biljana'
'Brauchli, Sven Y.'
'Constable, Edwin C.'
'F\"urer, Sebastian O'
'Housecroft, Catherine E.'
'Malzner, Frederik J.'
'Wright, Iain A.'
'Zampese, Jennifer A.'

_publ_section_title
;
 Improving the photoresponse of copper(I) dyes in dye-sensitized solar
 cells by tuning ancillary and anchoring ligand modules.
;
_journal_issue 34
_journal_name_full 'Dalton transactions (Cambridge, England : 2003)'
_journal_page_first 12293
_journal_page_last 12308
_journal_paper_doi 10.1039/c3dt51416a
_journal_volume 42
_journal_year 2013
_chemical_formula_moiety 'C32 H38 N2 O6 P2'
_chemical_formula_sum 'C32 H38 N2 O6 P2'
_chemical_formula_weight 608.58
_chemical_name_systematic
; 
 ? 
;
_space_group_crystal_system triclinic
_space_group_IT_number 2
_space_group_name_Hall '-P 1'
_space_group_name_H-M_alt 'P -1'
_symmetry_space_group_name_Hall '-P 1'
_symmetry_space_group_name_H-M 'P -1'
_atom_sites_solution_hydrogens geom
_audit_creation_method SHELXL-2013
_cell_angle_alpha 75.197(3)
_cell_angle_beta 88.156(3)
_cell_angle_gamma 64.398(3)
_cell_formula_units_Z 1
_cell_length_a 7.7810(7)
_cell_length_b 7.9273(7)
_cell_length_c 14.5543(13)
_cell_measurement_reflns_used 8988
_cell_measurement_temperature 123(2)
_cell_measurement_theta_max 67.82
_cell_measurement_theta_min 6.32
_cell_volume 779.57(12)
_computing_cell_refinement 'Bruker SAINT'
_computing_data_collection 'Bruker APEX2'
_computing_data_reduction 'Bruker SAINT'
_computing_molecular_graphics 'Bruker SHELXTL'
_computing_publication_material 'Bruker SHELXTL'
_computing_structure_refinement 'SHELXL-2013 (Sheldrick, 2013)'
_computing_structure_solution 'SHELXS-97 (Sheldrick, 2008)'
_diffrn_ambient_temperature 123(2)
_diffrn_measured_fraction_theta_full 0.972
_diffrn_measured_fraction_theta_max 0.988
_diffrn_measurement_device_type 'Bruker APEX-II CCD'
_diffrn_measurement_method '\f and \w scans'
_diffrn_radiation_type CuK\a
_diffrn_radiation_wavelength 1.54178
_diffrn_reflns_av_R_equivalents 0.0401
_diffrn_reflns_av_unetI/netI 0.0365
_diffrn_reflns_Laue_measured_fraction_full 0.972
_diffrn_reflns_Laue_measured_fraction_max 0.988
_diffrn_reflns_limit_h_max 9
_diffrn_reflns_limit_h_min -9
_diffrn_reflns_limit_k_max 9
_diffrn_reflns_limit_k_min -8
_diffrn_reflns_limit_l_max 17
_diffrn_reflns_limit_l_min -17
_diffrn_reflns_number 10179
_diffrn_reflns_point_group_measured_fraction_full 0.972
_diffrn_reflns_point_group_measured_fraction_max 0.988
_diffrn_reflns_theta_full 67.679
_diffrn_reflns_theta_max 66.965
_diffrn_reflns_theta_min 6.316
_exptl_absorpt_coefficient_mu 1.646
_exptl_absorpt_correction_T_max 0.952
_exptl_absorpt_correction_T_min 0.641
_exptl_absorpt_correction_type multi-scan
_exptl_absorpt_process_details sadabs
_exptl_crystal_colour colourless
_exptl_crystal_density_diffrn 1.296
_exptl_crystal_description plate
_exptl_crystal_F_000 322
_exptl_crystal_size_max 0.450
_exptl_crystal_size_mid 0.250
_exptl_crystal_size_min 0.030
_refine_diff_density_max 0.421
_refine_diff_density_min -0.360
_refine_diff_density_rms 0.049
_refine_ls_extinction_method none
_refine_ls_goodness_of_fit_ref 1.058
_refine_ls_hydrogen_treatment constr
_refine_ls_matrix_type full
_refine_ls_number_parameters 233
_refine_ls_number_reflns 2739
_refine_ls_number_restraints 18
_refine_ls_restrained_S_all 1.058
_refine_ls_R_factor_all 0.0395
_refine_ls_R_factor_gt 0.0391
_refine_ls_shift/su_max 0.011
_refine_ls_shift/su_mean 0.000
_refine_ls_structure_factor_coef Fsqd
_refine_ls_weighting_details
; 
 w=1/[\s^2^(Fo^2^)+(0.0562P)^2^+0.3378P] 
 where P=(Fo^2^+2Fc^2^)/3 
;
_refine_ls_weighting_scheme calc
_refine_ls_wR_factor_gt 0.1074
_refine_ls_wR_factor_ref 0.1078
_reflns_Friedel_coverage 0.000
_reflns_number_gt 2681
_reflns_number_total 2739
_reflns_threshold_expression 'I > 2\s(I)'
_cod_data_source_file c3dt51416a.txt
_cod_data_source_block iw118
_cod_database_code 7023509
_shelx_space_group_comment
; 
The symmetry employed for this shelxl refinement is uniquely defined 
by the following loop, which should always be used as a source of 
symmetry information in preference to the above space-group names. 
They are only intended as comments. 
;
_shelx_estimated_absorpt_t_min 0.525
_shelx_estimated_absorpt_t_max 0.952
_shelxl_version_number 2013-2

loop_
_space_group_symop_operation_xyz
'x, y, z'
'-x, -y, -z'

loop_
_atom_site_label
_atom_site_type_symbol
_atom_site_fract_x
_atom_site_fract_y
_atom_site_fract_z
_atom_site_U_iso_or_equiv
_atom_site_adp_type
_atom_site_occupancy
_atom_site_site_symmetry_order
_atom_site_calc_flag
_atom_site_refinement_flags_posn
_atom_site_refinement_flags_adp
_atom_site_refinement_flags_occupancy
_atom_site_disorder_assembly
_atom_site_disorder_group
N1 N 0.47599(12) 0.56123(11) 0.61229(6) 0.0268(2) Uani 1 1 d . . . . .
C1 C 0.43820(19) 0.68308(16) 0.75129(8) 0.0401(3) Uani 1 1 d . . . . .
H1A H 0.4348 0.5608 0.7851 0.060 Uiso 1 1 calc R U . . .
H1B H 0.3395 0.7901 0.7725 0.060 Uiso 1 1 calc R U . . .
H1C H 0.5642 0.6753 0.7651 0.060 Uiso 1 1 calc R U . . .
C2 C 0.40155(15) 0.71847(14) 0.64567(7) 0.0284(2) Uani 1 1 d . . . . .
C3 C 0.30082(14) 0.90553(14) 0.58665(7) 0.0272(2) Uani 1 1 d . . . . .
H3A H 0.2488 1.0131 0.6133 0.033 Uiso 1 1 calc R U . . .
C4 C 0.27642(13) 0.93479(13) 0.48863(7) 0.0241(2) Uani 1 1 d . . . . .
C5 C 0.35559(13) 0.77073(13) 0.45399(7) 0.0250(2) Uani 1 1 d . . . . .
H5A H 0.3424 0.7833 0.3876 0.030 Uiso 1 1 calc R U . . .
C6 C 0.45406(13) 0.58858(13) 0.51757(7) 0.0244(2) Uani 1 1 d . . . . .
C7 C 0.17768(13) 1.13212(13) 0.42203(7) 0.0236(2) Uani 1 1 d . . . . .
C8 C 0.08687(15) 1.16036(14) 0.33400(8) 0.0292(2) Uani 1 1 d . . . . .
H8A H 0.0792 1.0542 0.3186 0.035 Uiso 1 1 calc R U . . .
C9 C 0.00847(16) 1.34175(15) 0.26941(8) 0.0318(3) Uani 1 1 d . . . . .
H9A H -0.0528 1.3590 0.2100 0.038 Uiso 1 1 calc R U . . .
C10 C 0.01827(14) 1.49998(13) 0.29033(7) 0.0256(2) Uani 1 1 d . . . . .
C11 C 0.10139(14) 1.47440(13) 0.37905(7) 0.0262(2) Uani 1 1 d . . . . .
H11A H 0.1049 1.5818 0.3952 0.031 Uiso 1 1 calc R U . . .
C12 C 0.17938(14) 1.29247(14) 0.44420(7) 0.0263(2) Uani 1 1 d . . . . .
H12A H 0.2348 1.2770 0.5048 0.032 Uiso 1 1 calc R U . . .
P1 P -0.06268(3) 1.73041(3) 0.20384(2) 0.02666(7) Uani 1 1 d . U . . .
O1 O -0.05918(11) 1.88314(10) 0.24168(6) 0.0352(2) Uani 1 1 d . . . . .
O2 O -0.26418(10) 1.77673(10) 0.15582(5) 0.03240(19) Uani 1 1 d . . . . .
C13 C -0.43181(16) 1.83541(18) 0.20881(9) 0.0412(3) Uani 1 1 d . . . . .
H13A H -0.4358 1.9352 0.2393 0.049 Uiso 0.745(4) 1 calc R U P A 1
H13B H -0.4256 1.7223 0.2596 0.049 Uiso 0.745(4) 1 calc R U P A 1
H13C H -0.4117 1.8806 0.2632 0.049 Uiso 0.255(4) 1 calc R U P A 2
H13D H -0.4715 1.7300 0.2320 0.049 Uiso 0.255(4) 1 calc R U P A 2
C14 C -0.6037(3) 1.9140(3) 0.14378(15) 0.0556(6) Uani 0.745(4) 1 d . . P A 1
H14A H -0.6165 2.0340 0.0978 0.083 Uiso 0.745(4) 1 calc R U P A 1
H14B H -0.7162 1.9417 0.1803 0.083 Uiso 0.745(4) 1 calc R U P A 1
H14C H -0.5939 1.8189 0.1096 0.083 Uiso 0.745(4) 1 calc R U P A 1
C14' C -0.5912(10) 2.0217(12) 0.1204(5) 0.084(3) Uani 0.255(4) 1 d . U P A 2
H14D H -0.5463 2.1222 0.0990 0.126 Uiso 0.255(4) 1 calc R U P A 2
H14E H -0.7167 2.0771 0.1449 0.126 Uiso 0.255(4) 1 calc R U P A 2
H14F H -0.6019 1.9725 0.0666 0.126 Uiso 0.255(4) 1 calc R U P A 2
O3 O 0.0645(2) 1.7147(2) 0.11965(11) 0.0315(4) Uani 0.5122(17) 1 d . U P B 1
C15 C 0.0805(3) 1.5873(3) 0.05955(16) 0.0392(6) Uani 0.5122(17) 1 d . U P B 1
H15A H -0.0454 1.6295 0.0255 0.047 Uiso 0.5122(17) 1 calc R U P B 1
H15D H 0.1237 1.4521 0.0992 0.047 Uiso 0.5122(17) 1 calc R U P B 1
C16 C 0.2234(4) 1.5986(4) -0.01088(19) 0.0529(8) Uani 0.5122(17) 1 d . . P B 1
H16A H 0.1774 1.7322 -0.0510 0.079 Uiso 0.5122(17) 1 calc R U P B 1
H16B H 0.2393 1.5117 -0.0511 0.079 Uiso 0.5122(17) 1 calc R U P B 1
H16C H 0.3466 1.5593 0.0235 0.079 Uiso 0.5122(17) 1 calc R U P B 1
O3' O 0.0689(2) 1.6666(2) 0.11830(11) 0.0274(3) Uani 0.4878(17) 1 d . U P B 2
C15' C 0.0477(4) 1.8104(4) 0.03048(17) 0.0450(8) Uani 0.4878(17) 1 d . . P B 2
H15B H 0.0514 1.9250 0.0440 0.054 Uiso 0.4878(17) 1 calc R U P B 2
H15C H -0.0767 1.8530 -0.0051 0.054 Uiso 0.4878(17) 1 calc R U P B 2
C16' C 0.2068(5) 1.7231(4) -0.0271(2) 0.0672(10) Uani 0.4878(17) 1 d . . P B 2
H16D H 0.3280 1.6980 0.0045 0.101 Uiso 0.4878(17) 1 calc R U P B 2
H16E H 0.1853 1.8130 -0.0906 0.101 Uiso 0.4878(17) 1 calc R U P B 2
H16F H 0.2121 1.6008 -0.0333 0.101 Uiso 0.4878(17) 1 calc R U P B 2

loop_
_atom_site_aniso_label
_atom_site_aniso_U_11
_atom_site_aniso_U_22
_atom_site_aniso_U_33
_atom_site_aniso_U_23
_atom_site_aniso_U_13
_atom_site_aniso_U_12
N1 0.0300(4) 0.0198(3) 0.0278(4) -0.0077(3) 0.0071(3) -0.0080(3)
C1 0.0542(7) 0.0236(5) 0.0290(5) -0.0092(4) 0.0025(5) -0.0035(4)
C2 0.0321(4) 0.0218(4) 0.0283(5) -0.0090(3) 0.0071(4) -0.0081(3)
C3 0.0305(4) 0.0190(4) 0.0297(5) -0.0099(3) 0.0075(4) -0.0072(3)
C4 0.0239(4) 0.0184(4) 0.0294(5) -0.0069(3) 0.0069(3) -0.0088(3)
C5 0.0282(4) 0.0201(4) 0.0269(4) -0.0081(3) 0.0081(4) -0.0101(3)
C6 0.0248(4) 0.0197(4) 0.0291(4) -0.0085(3) 0.0082(3) -0.0095(3)
C7 0.0224(4) 0.0196(4) 0.0270(4) -0.0071(3) 0.0080(3) -0.0074(3)
C8 0.0365(4) 0.0218(4) 0.0320(5) -0.0094(3) 0.0044(4) -0.0141(3)
C9 0.0404(5) 0.0275(4) 0.0274(5) -0.0067(4) -0.0005(4) -0.0150(3)
C10 0.0271(4) 0.0195(4) 0.0269(4) -0.0056(3) 0.0069(4) -0.0079(3)
C11 0.0292(4) 0.0183(4) 0.0309(5) -0.0100(3) 0.0064(4) -0.0085(3)
C12 0.0274(4) 0.0217(4) 0.0273(4) -0.0084(3) 0.0030(4) -0.0074(3)
P1 0.02949(11) 0.01940(10) 0.02652(12) -0.00430(9) 0.00503(9) -0.00779(8)
O1 0.0420(4) 0.0206(3) 0.0389(4) -0.0056(3) 0.0026(3) -0.0112(2)
O2 0.0306(3) 0.0281(3) 0.0316(3) -0.0068(3) 0.0045(3) -0.0075(2)
C13 0.0334(5) 0.0418(5) 0.0482(6) -0.0198(4) 0.0139(5) -0.0128(4)
C14 0.0321(8) 0.0686(11) 0.0595(11) -0.0218(9) 0.0058(7) -0.0137(7)
C14' 0.048(3) 0.090(4) 0.073(4) -0.046(3) -0.011(3) 0.022(3)
O3 0.0414(6) 0.0266(6) 0.0315(7) -0.0119(5) 0.0113(5) -0.0177(4)
C15 0.0457(10) 0.0397(9) 0.0326(9) -0.0149(8) 0.0093(8) -0.0167(7)
C16 0.0515(13) 0.0652(15) 0.0396(11) -0.0255(10) 0.0162(10) -0.0179(11)
O3' 0.0302(4) 0.0200(4) 0.0265(5) -0.0046(4) 0.0058(4) -0.0072(4)
C15' 0.0473(13) 0.0370(13) 0.0289(11) 0.0058(10) 0.0068(10) -0.0071(10)
C16' 0.103(2) 0.0412(14) 0.0477(14) -0.0124(11) 0.0420(13) -0.0249(13)

loop_
_atom_type_symbol
_atom_type_description
_atom_type_scat_dispersion_real
_atom_type_scat_dispersion_imag
_atom_type_scat_source
C C 0.0181 0.0091 'International Tables Vol C Tables 4.2.6.8 and 6.1.1.4'
H H 0.0000 0.0000 'International Tables Vol C Tables 4.2.6.8 and 6.1.1.4'
N N 0.0311 0.0180 'International Tables Vol C Tables 4.2.6.8 and 6.1.1.4'
O O 0.0492 0.0322 'International Tables Vol C Tables 4.2.6.8 and 6.1.1.4'
P P 0.2955 0.4335 'International Tables Vol C Tables 4.2.6.8 and 6.1.1.4'

loop_
_geom_angle_atom_site_label_1
_geom_angle_atom_site_label_2
_geom_angle_atom_site_label_3
_geom_angle
_geom_angle_site_symmetry_3
C2 N1 C6 117.68(8) .
C2 C1 H1A 109.5 .
C2 C1 H1B 109.5 .
H1A C1 H1B 109.5 .
C2 C1 H1C 109.5 .
H1A C1 H1C 109.5 .
H1B C1 H1C 109.5 .
N1 C2 C3 122.65(9) .
N1 C2 C1 116.12(8) .
C3 C2 C1 121.21(10) .
C4 C3 C2 119.98(9) .
C4 C3 H3A 120.0 .
C2 C3 H3A 120.0 .
C3 C4 C5 117.22(8) .
C3 C4 C7 122.12(9) .
C5 C4 C7 120.61(9) .
C6 C5 C4 119.39(9) .
C6 C5 H5A 120.3 .
C4 C5 H5A 120.3 .
N1 C6 C5 123.08(9) .
N1 C6 C6 116.27(9) 2_666
C5 C6 C6 120.64(11) 2_666
C12 C7 C8 118.42(8) .
C12 C7 C4 120.68(9) .
C8 C7 C4 120.86(9) .
C9 C8 C7 120.42(10) .
C9 C8 H8A 119.8 .
C7 C8 H8A 119.8 .
C8 C9 C10 120.83(10) .
C8 C9 H9A 119.6 .
C10 C9 H9A 119.6 .
C11 C10 C9 118.93(9) .
C11 C10 P1 119.43(8) .
C9 C10 P1 121.56(8) .
C12 C11 C10 120.26(10) .
C12 C11 H11A 119.9 .
C10 C11 H11A 119.9 .
C11 C12 C7 121.03(10) .
C11 C12 H12A 119.5 .
C7 C12 H12A 119.5 .
O1 P1 O3 107.04(8) .
O1 P1 O2 115.27(4) .
O3 P1 O2 103.00(7) .
O1 P1 O3' 119.72(8) .
O2 P1 O3' 98.95(7) .
O1 P1 C10 113.61(5) .
O3 P1 C10 110.31(6) .
O2 P1 C10 107.07(5) .
O3' P1 C10 100.09(6) .
C13 O2 P1 119.47(8) .
O2 C13 C14 109.31(12) .
O2 C13 C14' 99.1(3) .
O2 C13 H13A 109.8 .
C14 C13 H13A 109.8 .
O2 C13 H13B 109.8 .
C14 C13 H13B 109.8 .
H13A C13 H13B 108.3 .
O2 C13 H13C 112.0 .
C14' C13 H13C 112.0 .
O2 C13 H13D 112.0 .
C14' C13 H13D 112.0 .
H13C C13 H13D 109.6 .
C13 C14 H14A 109.5 .
C13 C14 H14B 109.5 .
H14A C14 H14B 109.5 .
C13 C14 H14C 109.5 .
H14A C14 H14C 109.5 .
H14B C14 H14C 109.5 .
C13 C14' H14D 109.5 .
C13 C14' H14E 109.5 .
H14D C14' H14E 109.5 .
C13 C14' H14F 109.5 .
H14D C14' H14F 109.5 .
H14E C14' H14F 109.5 .
C15 O3 P1 121.90(16) .
O3 C15 C16 107.9(2) .
O3 C15 H15A 110.1 .
C16 C15 H15A 110.1 .
O3 C15 H15D 110.1 .
C16 C15 H15D 110.1 .
H15A C15 H15D 108.4 .
C15 C16 H16A 109.5 .
C15 C16 H16B 109.5 .
H16A C16 H16B 109.5 .
C15 C16 H16C 109.5 .
H16A C16 H16C 109.5 .
H16B C16 H16C 109.5 .
C15' O3' P1 119.57(14) .
O3' C15' C16' 108.4(2) .
O3' C15' H15B 110.0 .
C16' C15' H15B 110.0 .
O3' C15' H15C 110.0 .
C16' C15' H15C 110.0 .
H15B C15' H15C 108.4 .
C15' C16' H16D 109.5 .
C15' C16' H16E 109.5 .
H16D C16' H16E 109.5 .
C15' C16' H16F 109.5 .
H16D C16' H16F 109.5 .
H16E C16' H16F 109.5 .

loop_
_geom_bond_atom_site_label_1
_geom_bond_atom_site_label_2
_geom_bond_distance
_geom_bond_site_symmetry_2
N1 C2 1.3389(14) .
N1 C6 1.3442(13) .
C1 C2 1.5038(15) .
C1 H1A 0.9800 .
C1 H1B 0.9800 .
C1 H1C 0.9800 .
C2 C3 1.3926(13) .
C3 C4 1.3911(15) .
C3 H3A 0.9500 .
C4 C5 1.3957(14) .
C4 C7 1.4871(12) .
C5 C6 1.3911(12) .
C5 H5A 0.9500 .
C6 C6 1.4903(19) 2_666
C7 C12 1.3945(15) .
C7 C8 1.4020(15) .
C8 C9 1.3827(14) .
C8 H8A 0.9500 .
C9 C10 1.3969(16) .
C9 H9A 0.9500 .
C10 C11 1.3904(15) .
C10 P1 1.7888(9) .
C11 C12 1.3890(13) .
C11 H11A 0.9500 .
C12 H12A 0.9500 .
P1 O1 1.4629(9) .
P1 O3 1.5457(16) .
P1 O2 1.5885(8) .
P1 O3' 1.6265(16) .
O2 C13 1.4515(14) .
C13 C14 1.461(2) .
C13 C14' 1.710(6) .
C13 H13A 0.9900 .
C13 H13B 0.9900 .
C13 H13C 0.9900 .
C13 H13D 0.9900 .
C14 H14A 0.9800 .
C14 H14B 0.9800 .
C14 H14C 0.9800 .
C14' H14D 0.9800 .
C14' H14E 0.9800 .
C14' H14F 0.9800 .
O3 C15 1.461(3) .
C15 C16 1.504(4) .
C15 H15A 0.9900 .
C15 H15D 0.9900 .
C16 H16A 0.9800 .
C16 H16B 0.9800 .
C16 H16C 0.9800 .
O3' C15' 1.438(3) .
C15' C16' 1.485(4) .
C15' H15B 0.9900 .
C15' H15C 0.9900 .
C16' H16D 0.9800 .
C16' H16E 0.9800 .
C16' H16F 0.9800 .
